data_2218151
loop_
_publ_author_name
'Bazgir, Ayoob'
'Astaraki, Ali Mohammad'

_publ_section_title
;
 2-Chloro-12-phenyl-6,7,8,9,10,11-hexahydrocycloocta[<i>b</i>]quinoline
;
_journal_coeditor_code HK2449
_journal_issue 5
_journal_name_full 'Acta Crystallographica Section E'
_journal_page_first o831
_journal_paper_doi 10.1107/S1600536808009239
_journal_volume 64
_journal_year 2008
_chemical_formula_iupac 'C21 H20 Cl1 N1'
_chemical_formula_moiety 'C21 H20 Cl1 N1'
_chemical_formula_sum 'C21 H20 Cl N'
_chemical_formula_weight 321.83
_chemical_name_systematic
;
2-Chloro-12-phenyl-6,7,8,9,10,11-hexahydrocycloocta[<i>b</i>]quinoline
;
_space_group_IT_number 2
_symmetry_cell_setting triclinic
_symmetry_space_group_name_Hall '-P 1'
_symmetry_space_group_name_H-M 'P -1'
_audit_creation_method 'WinGX routine CIF_UPDATE'
_cell_angle_alpha 74.600(17)
_cell_angle_beta 70.575(16)
_cell_angle_gamma 61.829(15)
_cell_formula_units_Z 2
_cell_length_a 9.837(2)
_cell_length_b 9.980(2)
_cell_length_c 10.175(2)
_cell_measurement_reflns_used 2086
_cell_measurement_temperature 298(2)
_cell_measurement_theta_max 27.95
_cell_measurement_theta_min 2.42
_cell_volume 823.4(3)
_computing_cell_refinement 'X-AREA (Stoe & Cie, 2002)'
_computing_data_collection 'X-AREA (Stoe & Cie, 2002)'
_computing_data_reduction 'X-RED (Stoe & Cie, 2002)'
_computing_molecular_graphics 'ORTEP-3 for Windows (Farrugia, 1997)'
_computing_publication_material 'WinGX (Farrugia, 1999)'
_computing_structure_refinement 'SHELXL97 (Sheldrick, 2008)'
_computing_structure_solution 'SHELXS97 (Sheldrick, 2008)'
_diffrn_measured_fraction_theta_full 0.96
_diffrn_measured_fraction_theta_max 0.98
_diffrn_measurement_device_type 'Stoe IPDSII'
_diffrn_measurement_method 'rotation method'
_diffrn_radiation_type MoK\a
_diffrn_radiation_wavelength 0.71073
_diffrn_reflns_av_R_equivalents 0.0452
_diffrn_reflns_limit_h_max 11
_diffrn_reflns_limit_h_min -12
_diffrn_reflns_limit_k_max 10
_diffrn_reflns_limit_k_min -13
_diffrn_reflns_limit_l_max 13
_diffrn_reflns_limit_l_min -13
_diffrn_reflns_number 8123
_diffrn_reflns_theta_full 27.95
_diffrn_reflns_theta_max 27.95
_diffrn_reflns_theta_min 2.42
_diffrn_standards_number 0
_exptl_absorpt_coefficient_mu 0.231
_exptl_absorpt_correction_T_max 0.949
_exptl_absorpt_correction_T_min 0.889
_exptl_absorpt_correction_type numerical
_exptl_absorpt_process_details 'shape of crystal determined optically [PROGRAM NAME? reference?'
_exptl_crystal_colour colorless
_exptl_crystal_density_diffrn 1.298
_exptl_crystal_density_method 'not measured'
_exptl_crystal_description block
_exptl_crystal_F_000 340
_exptl_crystal_size_max 0.5
_exptl_crystal_size_mid 0.5
_exptl_crystal_size_min 0.25
_refine_diff_density_max 0.247
_refine_diff_density_min -0.194
_refine_ls_extinction_method none
_refine_ls_goodness_of_fit_ref 1.035
_refine_ls_hydrogen_treatment constr
_refine_ls_matrix_type full
_refine_ls_number_parameters 208
_refine_ls_number_reflns 3801
_refine_ls_number_restraints 0
_refine_ls_restrained_S_all 1.035
_refine_ls_R_factor_gt 0.0463
_refine_ls_shift/su_max 0.006
_refine_ls_structure_factor_coef Fsqd
_refine_ls_weighting_details 'calc w=1/[\s^2^(Fo^2^)+(0.0607P)^2^+0.1883P] where P=(Fo^2^+2Fc^2^)/3'
_refine_ls_weighting_scheme calc
_refine_ls_wR_factor_ref 0.1256
_reflns_number_gt 3493
_reflns_number_total 3801
_reflns_threshold_expression I>2\s(I)
_cod_data_source_file hk2449.cif
_cod_data_source_block I
_cod_original_formula_sum 'C21 H20 Cl1 N1'
_cod_database_code 2218151
_cod_database_fobs_code 2218151

loop_
_symmetry_equiv_pos_as_xyz
'x, y, z'
'-x, -y, -z'

loop_
_atom_site_type_symbol
_atom_site_label
_atom_site_fract_x
_atom_site_fract_y
_atom_site_fract_z
_atom_site_U_iso_or_equiv
_atom_site_adp_type
_atom_site_calc_flag
_atom_site_refinement_flags
_atom_site_occupancy
Cl Cl1 0.59962(5) 0.96565(4) 0.17975(4) 0.06276(16) Uani d . 1
N N1 0.51106(12) 0.54812(13) 0.69575(11) 0.0391(2) Uani d . 1
C C1 0.53821(13) 0.64045(14) 0.57445(12) 0.0354(2) Uani d . 1
C C2 0.42557(15) 0.79582(15) 0.56208(15) 0.0440(3) Uani d . 1
H H2 0.3377 0.8313 0.6366 0.053 Uiso calc R 1
C C3 0.44417(16) 0.89348(15) 0.44312(16) 0.0462(3) Uani d . 1
H H3 0.3693 0.9949 0.4354 0.055 Uiso calc R 1
C C4 0.57823(15) 0.83909(14) 0.33177(14) 0.0418(3) Uani d . 1
C C5 0.69071(14) 0.69125(14) 0.33901(13) 0.0392(3) Uani d . 1
H H5 0.7787 0.659 0.2639 0.047 Uiso calc R 1
C C6 0.67271(13) 0.58733(13) 0.46148(12) 0.0333(2) Uani d . 1
C C7 0.78256(13) 0.43037(13) 0.47776(12) 0.0339(2) Uani d . 1
C C8 0.75403(14) 0.33702(14) 0.60027(12) 0.0357(2) Uani d . 1
C C9 0.86347(17) 0.16885(15) 0.62161(14) 0.0456(3) Uani d . 1
H H9A 0.9111 0.1313 0.531 0.055 Uiso calc R 1
H H9B 0.8003 0.1139 0.6796 0.055 Uiso calc R 1
C C10 0.99695(16) 0.13077(18) 0.69016(16) 0.0542(4) Uani d . 1
H H10A 1.0455 0.0207 0.7167 0.065 Uiso calc R 1
H H10B 1.0777 0.1584 0.62 0.065 Uiso calc R 1
C C11 0.94953(18) 0.2078(2) 0.81886(16) 0.0549(4) Uani d . 1
H H11A 0.9085 0.3178 0.7909 0.066 Uiso calc R 1
H H11B 1.0445 0.1765 0.8501 0.066 Uiso calc R 1
C C12 0.82614(19) 0.17430(19) 0.94328(16) 0.0553(4) Uani d . 1
H H12A 0.8568 0.1606 1.0289 0.066 Uiso calc R 1
H H12B 0.8289 0.078 0.936 0.066 Uiso calc R 1
C C13 0.65535(18) 0.29655(18) 0.95684(14) 0.0510(3) Uani d . 1
H H13A 0.6551 0.3948 0.9529 0.061 Uiso calc R 1
H H13B 0.5927 0.2748 1.0491 0.061 Uiso calc R 1
C C14 0.57222(16) 0.31198(17) 0.84728(14) 0.0470(3) Uani d . 1
H H14A 0.5988 0.2101 0.8307 0.056 Uiso calc R 1
H H14B 0.4582 0.3605 0.8855 0.056 Uiso calc R 1
C C15 0.61401(13) 0.40276(14) 0.70838(12) 0.0370(3) Uani d . 1
C C16 0.92569(13) 0.37293(13) 0.35925(12) 0.0359(2) Uani d . 1
C C17 0.91195(17) 0.34403(19) 0.23968(14) 0.0498(3) Uani d . 1
H H17 0.8139 0.3575 0.2335 0.06 Uiso calc R 1
C C18 1.0449(2) 0.2949(2) 0.12879(17) 0.0655(5) Uani d . 1
H H18 1.0355 0.2746 0.0489 0.079 Uiso calc R 1
C C19 1.1906(2) 0.2758(2) 0.13600(18) 0.0631(4) Uani d . 1
H H19 1.2792 0.2421 0.0617 0.076 Uiso calc R 1
C C20 1.20421(17) 0.30678(19) 0.25315(18) 0.0564(4) Uani d . 1
H H20 1.302 0.2955 0.2578 0.068 Uiso calc R 1
C C21 1.07270(15) 0.35483(16) 0.36480(15) 0.0453(3) Uani d . 1
H H21 1.083 0.3752 0.4442 0.054 Uiso calc R 1

loop_
_atom_site_aniso_label
_atom_site_aniso_U_11
_atom_site_aniso_U_22
_atom_site_aniso_U_33
_atom_site_aniso_U_12
_atom_site_aniso_U_13
_atom_site_aniso_U_23
Cl1 0.0600(3) 0.0434(2) 0.0641(3) -0.01716(17) -0.01096(18) 0.01044(16)
N1 0.0288(5) 0.0426(5) 0.0396(5) -0.0107(4) -0.0059(4) -0.0076(4)
C1 0.0271(5) 0.0369(6) 0.0400(6) -0.0093(4) -0.0084(4) -0.0094(4)
C2 0.0304(6) 0.0392(6) 0.0524(7) -0.0063(5) -0.0053(5) -0.0130(5)
C3 0.0367(6) 0.0334(6) 0.0607(8) -0.0071(5) -0.0131(6) -0.0078(5)
C4 0.0396(6) 0.0357(6) 0.0486(7) -0.0157(5) -0.0132(5) -0.0006(5)
C5 0.0327(6) 0.0376(6) 0.0426(6) -0.0123(5) -0.0068(5) -0.0059(5)
C6 0.0268(5) 0.0346(5) 0.0377(5) -0.0102(4) -0.0084(4) -0.0083(4)
C7 0.0277(5) 0.0358(6) 0.0366(5) -0.0095(4) -0.0080(4) -0.0096(4)
C8 0.0318(5) 0.0346(6) 0.0391(6) -0.0103(4) -0.0104(4) -0.0074(4)
C9 0.0475(7) 0.0333(6) 0.0455(7) -0.0086(5) -0.0103(5) -0.0065(5)
C10 0.0372(7) 0.0478(7) 0.0542(8) -0.0030(6) -0.0116(6) 0.0008(6)
C11 0.0457(7) 0.0622(9) 0.0552(8) -0.0218(7) -0.0207(6) 0.0034(7)
C12 0.0548(8) 0.0573(9) 0.0470(7) -0.0206(7) -0.0186(6) 0.0057(6)
C13 0.0531(8) 0.0526(8) 0.0366(6) -0.0188(6) -0.0069(5) -0.0013(5)
C14 0.0372(6) 0.0509(7) 0.0463(7) -0.0197(6) -0.0053(5) -0.0001(6)
C15 0.0301(5) 0.0413(6) 0.0387(6) -0.0142(5) -0.0091(4) -0.0050(5)
C16 0.0308(5) 0.0325(5) 0.0378(6) -0.0083(4) -0.0052(4) -0.0085(4)
C17 0.0420(7) 0.0655(9) 0.0450(7) -0.0231(6) -0.0054(5) -0.0178(6)
C18 0.0635(10) 0.0914(13) 0.0468(8) -0.0362(9) 0.0029(7) -0.0309(8)
C19 0.0472(8) 0.0739(11) 0.0574(9) -0.0243(8) 0.0123(7) -0.0265(8)
C20 0.0323(6) 0.0617(9) 0.0695(9) -0.0167(6) -0.0022(6) -0.0190(7)
C21 0.0348(6) 0.0471(7) 0.0513(7) -0.0118(5) -0.0087(5) -0.0152(6)

loop_
_atom_type_symbol
_atom_type_description
_atom_type_scat_dispersion_real
_atom_type_scat_dispersion_imag
_atom_type_scat_source
C C 0.0033 0.0016 'International Tables Vol C Tables 4.2.6.8 and 6.1.1.4'
H H 0 0 'International Tables Vol C Tables 4.2.6.8 and 6.1.1.4'
N N 0.0061 0.0033 'International Tables Vol C Tables 4.2.6.8 and 6.1.1.4'
O O 0.0106 0.006 'International Tables Vol C Tables 4.2.6.8 and 6.1.1.4'
Cl Cl 0.1484 0.1585 'International Tables Vol C Tables 4.2.6.8 and 6.1.1.4'

loop_
_geom_angle_atom_site_label_1
_geom_angle_atom_site_label_2
_geom_angle_atom_site_label_3
_geom_angle
N1 C1 C6 122.66(11)
N1 C1 C2 117.98(11)
C6 C1 C2 119.36(11)
C3 C2 C1 121.00(12)
C3 C2 H2 119.5
C1 C2 H2 119.5
C2 C3 C4 119.00(12)
C2 C3 H3 120.5
C4 C3 H3 120.5
C5 C4 C3 122.25(12)
C5 C4 Cl1 119.37(10)
C3 C4 Cl1 118.37(10)
C4 C5 C6 119.61(11)
C4 C5 H5 120.2
C6 C5 H5 120.2
C5 C6 C1 118.77(11)
C5 C6 C7 123.61(10)
C1 C6 C7 117.63(11)
C8 C7 C6 119.53(10)
C8 C7 C16 122.32(10)
C6 C7 C16 118.15(10)
C7 C8 C15 118.28(11)
C7 C8 C9 121.86(11)
C15 C8 C9 119.85(11)
C8 C9 C10 115.07(12)
C8 C9 H9A 108.5
C10 C9 H9A 108.5
C8 C9 H9B 108.5
C10 C9 H9B 108.5
H9A C9 H9B 107.5
C11 C10 C9 116.56(12)
C11 C10 H10A 108.2
C9 C10 H10A 108.2
C11 C10 H10B 108.2
C9 C10 H10B 108.2
H10A C10 H10B 107.3
C10 C11 C12 116.04(14)
C10 C11 H11A 108.3
C12 C11 H11A 108.3
C10 C11 H11B 108.3
C12 C11 H11B 108.3
H11A C11 H11B 107.4
C11 C12 C13 115.65(13)
C11 C12 H12A 108.4
C13 C12 H12A 108.4
C11 C12 H12B 108.4
C13 C12 H12B 108.4
H12A C12 H12B 107.4
C12 C13 C14 116.62(13)
C12 C13 H13A 108.1
C14 C13 H13A 108.1
C12 C13 H13B 108.1
C14 C13 H13B 108.1
H13A C13 H13B 107.3
C15 C14 C13 114.79(11)
C15 C14 H14A 108.6
C13 C14 H14A 108.6
C15 C14 H14B 108.6
C13 C14 H14B 108.6
H14A C14 H14B 107.5
N1 C15 C8 123.17(11)
N1 C15 C14 114.02(11)
C8 C15 C14 122.80(11)
C17 C16 C21 118.98(11)
C17 C16 C7 120.43(11)
C21 C16 C7 120.52(11)
C16 C17 C18 119.87(13)
C16 C17 H17 120.1
C18 C17 H17 120.1
C19 C18 C17 120.65(15)
C19 C18 H18 119.7
C17 C18 H18 119.7
C20 C19 C18 119.70(13)
C20 C19 H19 120.2
C18 C19 H19 120.1
C19 C20 C21 120.16(14)
C19 C20 H20 119.9
C21 C20 H20 119.9
C20 C21 C16 120.63(13)
C20 C21 H21 119.7
C16 C21 H21 119.7
C15 N1 C1 118.73(10)

loop_
_geom_bond_atom_site_label_1
_geom_bond_atom_site_label_2
_geom_bond_distance
C1 N1 1.3612(16)
C1 C6 1.4153(16)
C1 C2 1.4194(17)
C2 C3 1.358(2)
C2 H2 0.93
C3 C4 1.4051(19)
C3 H3 0.93
C4 C5 1.3644(18)
C4 Cl1 1.7405(14)
C5 C6 1.4143(17)
C5 H5 0.93
C6 C7 1.4255(16)
C7 C8 1.3777(17)
C7 C16 1.4969(16)
C8 C15 1.4353(17)
C8 C9 1.5096(17)
C9 C10 1.534(2)
C9 H9A 0.97
C9 H9B 0.97
C10 C11 1.521(2)
C10 H10A 0.97
C10 H10B 0.97
C11 C12 1.524(2)
C11 H11A 0.97
C11 H11B 0.97
C12 C13 1.526(2)
C12 H12A 0.97
C12 H12B 0.97
C13 C14 1.527(2)
C13 H13A 0.97
C13 H13B 0.97
C14 C15 1.5075(18)
C14 H14A 0.97
C14 H14B 0.97
C15 N1 1.3217(17)
C16 C17 1.3836(18)
C16 C21 1.3890(18)
C17 C18 1.390(2)
C17 H17 0.93
C18 C19 1.378(3)
C18 H18 0.93
C19 C20 1.370(2)
C19 H19 0.93
C20 C21 1.3857(19)
C20 H20 0.93
C21 H21 0.93

loop_
_geom_torsion_atom_site_label_1
_geom_torsion_atom_site_label_2
_geom_torsion_atom_site_label_3
_geom_torsion_atom_site_label_4
_geom_torsion
N1 C1 C2 C3 -178.99(12)
C6 C1 C2 C3 0.70(19)
C1 C2 C3 C4 -0.6(2)
C2 C3 C4 C5 0.0(2)
C2 C3 C4 Cl1 179.69(11)
C3 C4 C5 C6 0.7(2)
Cl1 C4 C5 C6 -179.07(9)
C4 C5 C6 C1 -0.59(18)
C4 C5 C6 C7 178.98(11)
N1 C1 C6 C5 179.60(10)
C2 C1 C6 C5 -0.07(17)
N1 C1 C6 C7 0.00(17)
C2 C1 C6 C7 -179.67(11)
C5 C6 C7 C8 -179.10(11)
C1 C6 C7 C8 0.48(16)
C5 C6 C7 C16 0.69(17)
C1 C6 C7 C16 -179.74(10)
C6 C7 C8 C15 -0.62(17)
C16 C7 C8 C15 179.61(10)
C6 C7 C8 C9 178.09(11)
C16 C7 C8 C9 -1.68(18)
C7 C8 C9 C10 91.27(15)
C15 C8 C9 C10 -90.04(15)
C8 C9 C10 C11 46.24(18)
C9 C10 C11 C12 59.62(18)
C10 C11 C12 C13 -98.63(17)
C11 C12 C13 C14 70.55(19)
C12 C13 C14 C15 -80.42(17)
C7 C8 C15 N1 0.29(18)
C9 C8 C15 N1 -178.45(11)
C7 C8 C15 C14 -179.14(11)
C9 C8 C15 C14 2.13(18)
C13 C14 C15 N1 -96.60(14)
C13 C14 C15 C8 82.88(16)
C8 C7 C16 C17 103.88(15)
C6 C7 C16 C17 -75.90(16)
C8 C7 C16 C21 -79.21(16)
C6 C7 C16 C21 101.02(14)
C21 C16 C17 C18 1.2(2)
C7 C16 C17 C18 178.19(15)
C16 C17 C18 C19 -0.6(3)
C17 C18 C19 C20 -0.5(3)
C18 C19 C20 C21 1.0(3)
C19 C20 C21 C16 -0.3(2)
C17 C16 C21 C20 -0.8(2)
C7 C16 C21 C20 -177.74(13)
C8 C15 N1 C1 0.19(18)
C14 C15 N1 C1 179.66(10)
C6 C1 N1 C15 -0.33(18)
C2 C1 N1 C15 179.34(11)

loop_
_cod_related_entry_id
_cod_related_entry_database
_cod_related_entry_code
1 ChemSpider 1821250
